data_4067197
loop_
_publ_author_name
'Hogarth, Graeme'
'Kabir, Shariff E.'
'Richards, Idris'

_publ_section_title
;
 Diphosphine Mobility at a Binuclear Metal Center: A Concerted Double
 Trigonal-Twist in Bis(dithiolate) Complexes
 [M2(CO)4(\m-dppm){\m-S(CH2)nS}] (M = Fe, Ru;n= 2, 3)
;
_journal_issue 23
_journal_name_full Organometallics
_journal_page_first 6559
_journal_paper_doi 10.1021/om100894w
_journal_volume 29
_journal_year 2010
_chemical_formula_sum 'C31 H28 Fe2 O4 P2 S2'
_chemical_formula_weight 702.29
_chemical_name_systematic
;
 ?
;
_space_group_IT_number 2
_symmetry_cell_setting triclinic
_symmetry_space_group_name_Hall '-P 1'
_symmetry_space_group_name_H-M 'P -1'
_atom_sites_solution_hydrogens geom
_atom_sites_solution_primary heavy
_atom_sites_solution_secondary difmap
_audit_creation_method SHELXL-97
_cell_angle_alpha 77.8100(10)
_cell_angle_beta 84.1790(10)
_cell_angle_gamma 73.6400(10)
_cell_formula_units_Z 2
_cell_length_a 9.2906(6)
_cell_length_b 10.9286(8)
_cell_length_c 15.8512(11)
_cell_measurement_temperature 123(2)
_cell_volume 1507.93(18)
_computing_cell_refinement 'Bruker SAINT'
_computing_data_collection 'Bruker SMART'
_computing_data_reduction 'Bruker SAINT'
_computing_structure_refinement 'SHELXL-97 (Sheldrick, 1997)'
_computing_structure_solution 'SHELXS-97 (Sheldrick, 1990)'
_diffrn_ambient_temperature 123(2)
_diffrn_measured_fraction_theta_full 0.972
_diffrn_measured_fraction_theta_max 0.888
_diffrn_measurement_device_type 'Bruker SMART APEX diffractometer'
_diffrn_measurement_method '\w rotation with narrow frames'
_diffrn_radiation_monochromator graphite
_diffrn_radiation_source 'fine-focus sealed tube'
_diffrn_radiation_type MoK\a
_diffrn_radiation_wavelength 0.71073
_diffrn_reflns_av_R_equivalents 0.0168
_diffrn_reflns_av_sigmaI/netI 0.0287
_diffrn_reflns_limit_h_max 12
_diffrn_reflns_limit_h_min -11
_diffrn_reflns_limit_k_max 13
_diffrn_reflns_limit_k_min -14
_diffrn_reflns_limit_l_max 21
_diffrn_reflns_limit_l_min -20
_diffrn_reflns_number 12339
_diffrn_reflns_theta_full 26.00
_diffrn_reflns_theta_max 28.23
_diffrn_reflns_theta_min 1.98
_exptl_absorpt_coefficient_mu 1.242
_exptl_absorpt_correction_T_max 0.6993
_exptl_absorpt_correction_T_min 0.6496
_exptl_absorpt_correction_type multi-scan
_exptl_crystal_colour red
_exptl_crystal_density_diffrn 1.547
_exptl_crystal_density_method 'not measured'
_exptl_crystal_description block
_exptl_crystal_F_000 720
_exptl_crystal_size_max 0.38
_exptl_crystal_size_mid 0.36
_exptl_crystal_size_min 0.31
_refine_diff_density_max 0.542
_refine_diff_density_min -0.591
_refine_diff_density_rms 0.076
_refine_ls_extinction_method none
_refine_ls_goodness_of_fit_ref 1.049
_refine_ls_hydrogen_treatment constr
_refine_ls_matrix_type full
_refine_ls_number_parameters 370
_refine_ls_number_reflns 6613
_refine_ls_number_restraints 0
_refine_ls_restrained_S_all 1.049
_refine_ls_R_factor_all 0.0331
_refine_ls_R_factor_gt 0.0293
_refine_ls_shift/su_max 0.001
_refine_ls_shift/su_mean 0.000
_refine_ls_structure_factor_coef Fsqd
_refine_ls_weighting_details 'calc w=1/[\s^2^(Fo^2^)+(0.0440P)^2^+0.7297P] where P=(Fo^2^+2Fc^2^)/3'
_refine_ls_weighting_scheme calc
_refine_ls_wR_factor_gt 0.0772
_refine_ls_wR_factor_ref 0.0797
_reflns_number_gt 5956
_reflns_number_total 6613
_reflns_threshold_expression I>2\s(I)
_cod_data_source_file om100894w_si_001.cif
_cod_data_source_block str0801
_cod_original_sg_symbol_H-M P1bar
_cod_database_code 4067197

loop_
_symmetry_equiv_pos_as_xyz
'x, y, z'
'-x, -y, -z'

loop_
_atom_site_label
_atom_site_type_symbol
_atom_site_fract_x
_atom_site_fract_y
_atom_site_fract_z
_atom_site_U_iso_or_equiv
_atom_site_adp_type
_atom_site_occupancy
_atom_site_symmetry_multiplicity
_atom_site_calc_flag
_atom_site_refinement_flags
Fe1 Fe 0.21256(3) 0.63617(2) 0.277646(16) 0.01150(7) Uani 1 1 d .
Fe2 Fe 0.12736(3) 0.81273(2) 0.365348(16) 0.01011(7) Uani 1 1 d .
P1 P 0.40673(5) 0.69232(4) 0.20285(3) 0.01095(10) Uani 1 1 d .
P2 P 0.27604(5) 0.92750(4) 0.28823(3) 0.00968(10) Uani 1 1 d .
S1 S 0.02017(5) 0.64793(4) 0.37713(3) 0.01387(10) Uani 1 1 d .
S2 S 0.33200(5) 0.64135(4) 0.39527(3) 0.01237(10) Uani 1 1 d .
O1 O 0.2768(2) 0.37386(16) 0.24236(13) 0.0472(5) Uani 1 1 d .
O2 O 0.01080(18) 0.76037(16) 0.13754(10) 0.0301(4) Uani 1 1 d .
O3 O 0.12476(16) 0.87065(15) 0.53741(9) 0.0230(3) Uani 1 1 d .
O4 O -0.14676(15) 1.00552(15) 0.30375(10) 0.0254(3) Uani 1 1 d .
C1 C 0.2539(2) 0.4744(2) 0.25881(13) 0.0230(4) Uani 1 1 d .
C2 C 0.0928(2) 0.71123(19) 0.19222(12) 0.0182(4) Uani 1 1 d .
C3 C 0.12040(19) 0.85144(18) 0.46933(12) 0.0143(4) Uani 1 1 d .
C4 C -0.0367(2) 0.93049(18) 0.32715(12) 0.0155(4) Uani 1 1 d .
C5 C -0.1650(2) 0.6963(2) 0.33283(13) 0.0207(4) Uani 1 1 d .
H5A H -0.2041 0.6201 0.3402 0.031 Uiso 1 1 calc R
H5B H -0.1577 0.7339 0.2712 0.031 Uiso 1 1 calc R
H5C H -0.2329 0.7610 0.3632 0.031 Uiso 1 1 calc R
C6 C 0.2958(2) 0.5321(2) 0.49452(13) 0.0215(4) Uani 1 1 d .
H6A H 0.3514 0.5408 0.5413 0.032 Uiso 1 1 calc R
H6B H 0.3285 0.4423 0.4854 0.032 Uiso 1 1 calc R
H6C H 0.1880 0.5546 0.5101 0.032 Uiso 1 1 calc R
C7 C 0.44915(19) 0.82524(17) 0.24280(11) 0.0113(3) Uani 1 1 d .
H7A H 0.4928 0.8796 0.1947 0.014 Uiso 1 1 calc R
H7B H 0.5240 0.7879 0.2879 0.014 Uiso 1 1 calc R
C8 C 0.5901(2) 0.57048(17) 0.20832(12) 0.0140(4) Uani 1 1 d .
C9 C 0.6117(2) 0.45275(19) 0.26765(12) 0.0189(4) Uani 1 1 d .
H9A H 0.5308 0.4353 0.3055 0.023 Uiso 1 1 calc R
C10 C 0.7508(2) 0.36119(19) 0.27157(13) 0.0228(4) Uani 1 1 d .
H10A H 0.7642 0.2816 0.3120 0.027 Uiso 1 1 calc R
C11 C 0.8698(2) 0.3854(2) 0.21692(14) 0.0241(4) Uani 1 1 d .
H11A H 0.9644 0.3225 0.2196 0.029 Uiso 1 1 calc R
C12 C 0.8501(2) 0.5023(2) 0.15797(14) 0.0218(4) Uani 1 1 d .
H12A H 0.9317 0.5196 0.1207 0.026 Uiso 1 1 calc R
C13 C 0.7108(2) 0.59398(19) 0.15365(13) 0.0182(4) Uani 1 1 d .
H13A H 0.6980 0.6734 0.1130 0.022 Uiso 1 1 calc R
C14 C 0.38944(19) 0.74458(18) 0.08589(11) 0.0135(4) Uani 1 1 d .
C15 C 0.3762(2) 0.65107(19) 0.04048(13) 0.0194(4) Uani 1 1 d .
H15A H 0.3799 0.5654 0.0706 0.023 Uiso 1 1 calc R
C16 C 0.3578(2) 0.6828(2) -0.04813(13) 0.0226(4) Uani 1 1 d .
H16A H 0.3514 0.6183 -0.0783 0.027 Uiso 1 1 calc R
C17 C 0.3486(2) 0.8084(2) -0.09271(13) 0.0241(4) Uani 1 1 d .
H17A H 0.3348 0.8302 -0.1532 0.029 Uiso 1 1 calc R
C18 C 0.3598(2) 0.9014(2) -0.04838(13) 0.0224(4) Uani 1 1 d .
H18A H 0.3524 0.9877 -0.0786 0.027 Uiso 1 1 calc R
C19 C 0.3817(2) 0.86978(19) 0.04042(12) 0.0169(4) Uani 1 1 d .
H19A H 0.3914 0.9341 0.0698 0.020 Uiso 1 1 calc R
C20 C 0.20669(19) 1.04919(17) 0.19209(11) 0.0119(3) Uani 1 1 d .
C21 C 0.0904(2) 1.04171(19) 0.14533(12) 0.0158(4) Uani 1 1 d .
H21A H 0.0403 0.9756 0.1655 0.019 Uiso 1 1 calc R
C22 C 0.0481(2) 1.1303(2) 0.06985(13) 0.0206(4) Uani 1 1 d .
H22A H -0.0302 1.1241 0.0382 0.025 Uiso 1 1 calc R
C23 C 0.1192(2) 1.2277(2) 0.04028(13) 0.0225(4) Uani 1 1 d .
H23A H 0.0886 1.2890 -0.0111 0.027 Uiso 1 1 calc R
C24 C 0.2347(2) 1.23612(19) 0.08552(13) 0.0212(4) Uani 1 1 d .
H24A H 0.2839 1.3028 0.0649 0.025 Uiso 1 1 calc R
C25 C 0.2789(2) 1.14713(18) 0.16096(12) 0.0155(4) Uani 1 1 d .
H25A H 0.3587 1.1529 0.1916 0.019 Uiso 1 1 calc R
C26 C 0.3437(2) 1.02485(17) 0.34788(11) 0.0124(3) Uani 1 1 d .
C27 C 0.2337(2) 1.11079(19) 0.39014(13) 0.0186(4) Uani 1 1 d .
H27A H 0.1308 1.1152 0.3869 0.022 Uiso 1 1 calc R
C28 C 0.2737(2) 1.1899(2) 0.43698(14) 0.0233(4) Uani 1 1 d .
H28A H 0.1983 1.2485 0.4650 0.028 Uiso 1 1 calc R
C29 C 0.4241(3) 1.1827(2) 0.44242(14) 0.0242(4) Uani 1 1 d .
H29A H 0.4518 1.2354 0.4750 0.029 Uiso 1 1 calc R
C30 C 0.5335(2) 1.0991(2) 0.40061(14) 0.0226(4) Uani 1 1 d .
H30A H 0.6362 1.0951 0.4042 0.027 Uiso 1 1 calc R
C31 C 0.4942(2) 1.02030(19) 0.35301(13) 0.0173(4) Uani 1 1 d .
H31A H 0.5702 0.9635 0.3241 0.021 Uiso 1 1 calc R

loop_
_atom_site_aniso_label
_atom_site_aniso_U_11
_atom_site_aniso_U_22
_atom_site_aniso_U_33
_atom_site_aniso_U_23
_atom_site_aniso_U_13
_atom_site_aniso_U_12
Fe1 0.01457(13) 0.01166(13) 0.00989(13) -0.00284(10) -0.00095(10) -0.00538(10)
Fe2 0.01008(12) 0.01098(13) 0.00957(13) -0.00234(10) -0.00063(9) -0.00297(9)
P1 0.0134(2) 0.0100(2) 0.0097(2) -0.00319(17) -0.00003(17) -0.00269(17)
P2 0.0101(2) 0.0094(2) 0.0100(2) -0.00250(16) -0.00083(16) -0.00272(16)
S1 0.0143(2) 0.0161(2) 0.0128(2) -0.00141(17) -0.00095(17) -0.00744(17)
S2 0.0134(2) 0.0121(2) 0.0110(2) -0.00191(16) -0.00187(16) -0.00218(16)
O1 0.0772(14) 0.0207(9) 0.0510(12) -0.0173(8) -0.0104(10) -0.0144(9)
O2 0.0340(9) 0.0389(9) 0.0202(8) 0.0031(7) -0.0134(7) -0.0165(7)
O3 0.0237(7) 0.0305(8) 0.0150(7) -0.0093(6) -0.0004(6) -0.0039(6)
O4 0.0151(7) 0.0270(8) 0.0278(8) -0.0016(6) -0.0040(6) 0.0025(6)
C1 0.0327(11) 0.0194(10) 0.0194(10) -0.0030(8) -0.0038(8) -0.0106(8)
C2 0.0206(9) 0.0227(10) 0.0153(9) -0.0040(8) -0.0001(8) -0.0120(8)
C3 0.0110(8) 0.0152(9) 0.0163(9) -0.0031(7) -0.0003(7) -0.0030(7)
C4 0.0164(9) 0.0176(9) 0.0134(9) -0.0037(7) 0.0026(7) -0.0065(7)
C5 0.0149(9) 0.0281(11) 0.0220(10) -0.0046(8) -0.0024(8) -0.0099(8)
C6 0.0254(10) 0.0193(10) 0.0151(9) 0.0040(8) -0.0037(8) -0.0030(8)
C7 0.0106(8) 0.0113(8) 0.0127(8) -0.0042(7) 0.0009(6) -0.0030(6)
C8 0.0174(9) 0.0127(8) 0.0123(8) -0.0054(7) -0.0018(7) -0.0023(7)
C9 0.0231(10) 0.0167(9) 0.0141(9) -0.0024(7) 0.0020(8) -0.0024(8)
C10 0.0293(11) 0.0140(9) 0.0193(10) 0.0006(8) -0.0036(8) 0.0018(8)
C11 0.0200(10) 0.0204(10) 0.0281(11) -0.0067(9) -0.0034(8) 0.0029(8)
C12 0.0181(9) 0.0202(10) 0.0251(11) -0.0040(8) 0.0012(8) -0.0030(8)
C13 0.0195(9) 0.0150(9) 0.0194(10) -0.0029(8) 0.0004(8) -0.0041(7)
C14 0.0118(8) 0.0174(9) 0.0106(8) -0.0045(7) 0.0010(7) -0.0019(7)
C15 0.0237(10) 0.0178(9) 0.0180(10) -0.0061(8) -0.0030(8) -0.0051(8)
C16 0.0260(10) 0.0276(11) 0.0169(10) -0.0108(8) -0.0041(8) -0.0056(9)
C17 0.0206(10) 0.0370(12) 0.0124(9) -0.0038(9) -0.0013(8) -0.0047(9)
C18 0.0247(10) 0.0231(10) 0.0159(9) 0.0035(8) 0.0003(8) -0.0065(8)
C19 0.0189(9) 0.0178(9) 0.0137(9) -0.0038(7) 0.0026(7) -0.0047(7)
C20 0.0137(8) 0.0105(8) 0.0100(8) -0.0026(7) 0.0006(7) -0.0008(6)
C21 0.0139(8) 0.0195(9) 0.0145(9) -0.0032(7) -0.0002(7) -0.0055(7)
C22 0.0173(9) 0.0279(11) 0.0155(9) -0.0020(8) -0.0043(7) -0.0045(8)
C23 0.0261(10) 0.0225(10) 0.0147(9) 0.0037(8) -0.0034(8) -0.0044(8)
C24 0.0298(11) 0.0174(9) 0.0164(9) 0.0007(8) 0.0001(8) -0.0099(8)
C25 0.0183(9) 0.0155(9) 0.0141(9) -0.0038(7) -0.0007(7) -0.0058(7)
C26 0.0165(8) 0.0110(8) 0.0112(8) -0.0023(7) -0.0016(7) -0.0058(7)
C27 0.0196(9) 0.0177(9) 0.0202(10) -0.0080(8) 0.0030(8) -0.0055(8)
C28 0.0292(11) 0.0200(10) 0.0237(10) -0.0131(8) 0.0040(9) -0.0067(8)
C29 0.0358(12) 0.0211(10) 0.0228(10) -0.0109(8) -0.0025(9) -0.0134(9)
C30 0.0218(10) 0.0264(11) 0.0251(11) -0.0076(9) -0.0044(8) -0.0120(8)
C31 0.0160(9) 0.0185(9) 0.0186(9) -0.0066(8) -0.0005(7) -0.0045(7)

loop_
_atom_type_symbol
_atom_type_description
_atom_type_scat_dispersion_real
_atom_type_scat_dispersion_imag
_atom_type_scat_source
C C 0.0033 0.0016 'International Tables Vol C Tables 4.2.6.8 and 6.1.1.4'
H H 0.0000 0.0000 'International Tables Vol C Tables 4.2.6.8 and 6.1.1.4'
O O 0.0106 0.0060 'International Tables Vol C Tables 4.2.6.8 and 6.1.1.4'
P P 0.1023 0.0942 'International Tables Vol C Tables 4.2.6.8 and 6.1.1.4'
S S 0.1246 0.1234 'International Tables Vol C Tables 4.2.6.8 and 6.1.1.4'
Fe Fe 0.3463 0.8444 'International Tables Vol C Tables 4.2.6.8 and 6.1.1.4'

loop_
_geom_angle_atom_site_label_1
_geom_angle_atom_site_label_2
_geom_angle_atom_site_label_3
_geom_angle
C2 Fe1 C1 97.27(9)
C2 Fe1 P1 92.49(6)
C1 Fe1 P1 98.26(7)
C2 Fe1 S1 92.76(7)
C1 Fe1 S1 103.83(7)
P1 Fe1 S1 156.44(2)
C2 Fe1 S2 152.02(7)
C1 Fe1 S2 110.69(7)
P1 Fe1 S2 84.542(19)
S1 Fe1 S2 80.102(18)
C2 Fe1 Fe2 97.37(7)
C1 Fe1 Fe2 155.72(7)
P1 Fe1 Fe2 100.343(16)
S1 Fe1 Fe2 56.190(14)
S2 Fe1 Fe2 56.186(13)
C4 Fe2 C3 97.66(8)
C4 Fe2 P2 92.60(6)
C3 Fe2 P2 102.63(6)
C4 Fe2 S1 92.69(6)
C3 Fe2 S1 108.20(6)
P2 Fe2 S1 147.68(2)
C4 Fe2 S2 169.18(6)
C3 Fe2 S2 92.38(6)
P2 Fe2 S2 89.094(19)
S1 Fe2 S2 80.304(19)
C4 Fe2 Fe1 112.53(6)
C3 Fe2 Fe1 145.48(6)
P2 Fe2 Fe1 92.673(16)
S1 Fe2 Fe1 56.038(14)
S2 Fe2 Fe1 56.697(14)
C14 P1 C8 101.14(8)
C14 P1 C7 106.93(8)
C8 P1 C7 101.81(8)
C14 P1 Fe1 116.60(6)
C8 P1 Fe1 118.18(6)
C7 P1 Fe1 110.60(6)
C26 P2 C20 100.73(8)
C26 P2 C7 104.52(8)
C20 P2 C7 101.24(8)
C26 P2 Fe2 114.87(6)
C20 P2 Fe2 120.11(6)
C7 P2 Fe2 113.23(6)
C5 S1 Fe1 114.74(7)
C5 S1 Fe2 114.15(7)
Fe1 S1 Fe2 67.772(15)
C6 S2 Fe2 110.11(7)
C6 S2 Fe1 115.20(7)
Fe2 S2 Fe1 67.117(15)
O1 C1 Fe1 176.1(2)
O2 C2 Fe1 178.17(18)
O3 C3 Fe2 175.56(16)
O4 C4 Fe2 177.97(18)
P1 C7 P2 110.57(9)
C13 C8 C9 118.66(17)
C13 C8 P1 120.55(14)
C9 C8 P1 120.79(14)
C10 C9 C8 120.48(18)
C11 C10 C9 120.39(19)
C10 C11 C12 119.71(18)
C11 C12 C13 120.05(19)
C12 C13 C8 120.71(18)
C19 C14 C15 118.58(17)
C19 C14 P1 124.93(14)
C15 C14 P1 116.42(14)
C16 C15 C14 120.60(19)
C17 C16 C15 120.35(18)
C18 C17 C16 119.43(19)
C17 C18 C19 120.69(19)
C14 C19 C18 120.32(18)
C25 C20 C21 118.80(17)
C25 C20 P2 119.07(14)
C21 C20 P2 121.97(14)
C22 C21 C20 120.27(18)
C23 C22 C21 120.38(18)
C22 C23 C24 120.06(18)
C23 C24 C25 120.03(19)
C24 C25 C20 120.45(18)
C31 C26 C27 118.81(17)
C31 C26 P2 124.94(14)
C27 C26 P2 116.25(14)
C28 C27 C26 120.68(18)
C29 C28 C27 119.69(18)
C30 C29 C28 120.21(18)
C29 C30 C31 120.43(19)
C26 C31 C30 120.18(18)

loop_
_geom_bond_atom_site_label_1
_geom_bond_atom_site_label_2
_geom_bond_distance
Fe1 C2 1.751(2)
Fe1 C1 1.783(2)
Fe1 P1 2.2179(5)
Fe1 S1 2.2545(5)
Fe1 S2 2.2826(5)
Fe1 Fe2 2.5162(4)
Fe2 C4 1.7608(19)
Fe2 C3 1.7769(19)
Fe2 P2 2.2275(5)
Fe2 S1 2.2585(5)
Fe2 S2 2.2692(5)
P1 C14 1.8306(19)
P1 C8 1.8403(19)
P1 C7 1.8514(18)
P2 C26 1.8285(18)
P2 C20 1.8348(18)
P2 C7 1.8565(17)
S1 C5 1.8186(19)
S2 C6 1.827(2)
O1 C1 1.139(3)
O2 C2 1.152(2)
O3 C3 1.149(2)
O4 C4 1.154(2)
C8 C13 1.395(3)
C8 C9 1.401(3)
C9 C10 1.392(3)
C10 C11 1.384(3)
C11 C12 1.392(3)
C12 C13 1.393(3)
C14 C19 1.391(3)
C14 C15 1.406(3)
C15 C16 1.390(3)
C16 C17 1.388(3)
C17 C18 1.384(3)
C18 C19 1.398(3)
C20 C25 1.398(3)
C20 C21 1.401(3)
C21 C22 1.384(3)
C22 C23 1.383(3)
C23 C24 1.384(3)
C24 C25 1.388(3)
C26 C31 1.395(3)
C26 C27 1.401(3)
C27 C28 1.395(3)
C28 C29 1.387(3)
C29 C30 1.379(3)
C30 C31 1.397(3)

loop_
_geom_torsion_atom_site_label_1
_geom_torsion_atom_site_label_2
_geom_torsion_atom_site_label_3
_geom_torsion_atom_site_label_4
_geom_torsion
C2 Fe1 Fe2 C4 10.98(9)
C1 Fe1 Fe2 C4 -115.69(18)
P1 Fe1 Fe2 C4 104.89(7)
S1 Fe1 Fe2 C4 -77.40(7)
S2 Fe1 Fe2 C4 -178.91(7)
C2 Fe1 Fe2 C3 160.04(12)
C1 Fe1 Fe2 C3 33.4(2)
P1 Fe1 Fe2 C3 -106.05(10)
S1 Fe1 Fe2 C3 71.66(11)
S2 Fe1 Fe2 C3 -29.85(10)
C2 Fe1 Fe2 P2 -82.95(6)
C1 Fe1 Fe2 P2 150.38(17)
P1 Fe1 Fe2 P2 10.961(19)
S1 Fe1 Fe2 P2 -171.33(2)
S2 Fe1 Fe2 P2 87.16(2)
C2 Fe1 Fe2 S1 88.39(6)
C1 Fe1 Fe2 S1 -38.29(17)
P1 Fe1 Fe2 S1 -177.71(2)
S2 Fe1 Fe2 S1 -101.51(2)
C2 Fe1 Fe2 S2 -170.10(7)
C1 Fe1 Fe2 S2 63.22(17)
P1 Fe1 Fe2 S2 -76.19(2)
S1 Fe1 Fe2 S2 101.51(2)
C2 Fe1 P1 C14 -16.13(9)
C1 Fe1 P1 C14 81.59(9)
S1 Fe1 P1 C14 -118.87(8)
S2 Fe1 P1 C14 -168.24(7)
Fe2 Fe1 P1 C14 -114.10(7)
C2 Fe1 P1 C8 -137.02(9)
C1 Fe1 P1 C8 -39.30(10)
S1 Fe1 P1 C8 120.24(8)
S2 Fe1 P1 C8 70.87(7)
Fe2 Fe1 P1 C8 125.02(7)
C2 Fe1 P1 C7 106.28(9)
C1 Fe1 P1 C7 -155.99(9)
S1 Fe1 P1 C7 3.55(9)
S2 Fe1 P1 C7 -45.83(6)
Fe2 Fe1 P1 C7 8.32(6)
C4 Fe2 P2 C26 97.75(9)
C3 Fe2 P2 C26 -0.70(9)
S1 Fe2 P2 C26 -163.06(7)
S2 Fe2 P2 C26 -92.94(7)
Fe1 Fe2 P2 C26 -149.54(6)
C4 Fe2 P2 C20 -22.65(9)
C3 Fe2 P2 C20 -121.10(9)
S1 Fe2 P2 C20 76.54(8)
S2 Fe2 P2 C20 146.66(7)
Fe1 Fe2 P2 C20 90.06(7)
C4 Fe2 P2 C7 -142.26(9)
C3 Fe2 P2 C7 119.28(9)
S1 Fe2 P2 C7 -43.07(8)
S2 Fe2 P2 C7 27.04(6)
Fe1 Fe2 P2 C7 -29.56(6)
C2 Fe1 S1 C5 10.32(10)
C1 Fe1 S1 C5 -87.86(10)
P1 Fe1 S1 C5 113.01(9)
S2 Fe1 S1 C5 163.09(8)
Fe2 Fe1 S1 C5 107.35(8)
C2 Fe1 S1 Fe2 -97.03(6)
C1 Fe1 S1 Fe2 164.79(7)
P1 Fe1 S1 Fe2 5.65(5)
S2 Fe1 S1 Fe2 55.735(15)
C4 Fe2 S1 C5 7.32(10)
C3 Fe2 S1 C5 106.29(10)
P2 Fe2 S1 C5 -91.85(8)
S2 Fe2 S1 C5 -164.38(8)
Fe1 Fe2 S1 C5 -108.20(8)
C4 Fe2 S1 Fe1 115.52(6)
C3 Fe2 S1 Fe1 -145.51(6)
P2 Fe2 S1 Fe1 16.35(4)
S2 Fe2 S1 Fe1 -56.184(16)
C4 Fe2 S2 C6 -104.4(3)
C3 Fe2 S2 C6 53.87(9)
P2 Fe2 S2 C6 156.48(8)
S1 Fe2 S2 C6 -54.19(8)
Fe1 Fe2 S2 C6 -109.73(8)
C4 Fe2 S2 Fe1 5.4(3)
C3 Fe2 S2 Fe1 163.60(6)
P2 Fe2 S2 Fe1 -93.796(17)
S1 Fe2 S2 Fe1 55.538(16)
C2 Fe1 S2 C6 123.66(16)
C1 Fe1 S2 C6 -54.54(11)
P1 Fe1 S2 C6 -151.32(8)
S1 Fe1 S2 C6 46.61(8)
Fe2 Fe1 S2 C6 102.35(8)
C2 Fe1 S2 Fe2 21.31(14)
C1 Fe1 S2 Fe2 -156.89(8)
P1 Fe1 S2 Fe2 106.325(17)
S1 Fe1 S2 Fe2 -55.739(16)
C2 Fe1 C1 O1 13(3)
P1 Fe1 C1 O1 -80(3)
S1 Fe1 C1 O1 108(3)
S2 Fe1 C1 O1 -168(3)
Fe2 Fe1 C1 O1 140(3)
C1 Fe1 C2 O2 96(6)
P1 Fe1 C2 O2 -166(6)
S1 Fe1 C2 O2 -9(6)
S2 Fe1 C2 O2 -83(6)
Fe2 Fe1 C2 O2 -65(6)
C4 Fe2 C3 O3 -175(2)
P2 Fe2 C3 O3 -81(2)
S1 Fe2 C3 O3 90(2)
S2 Fe2 C3 O3 9(2)
Fe1 Fe2 C3 O3 34(2)
C3 Fe2 C4 O4 -72(5)
P2 Fe2 C4 O4 -175(100)
S1 Fe2 C4 O4 37(5)
S2 Fe2 C4 O4 86(5)
Fe1 Fe2 C4 O4 91(5)
C14 P1 C7 P2 98.69(10)
C8 P1 C7 P2 -155.65(9)
Fe1 P1 C7 P2 -29.22(10)
C26 P2 C7 P1 166.17(9)
C20 P2 C7 P1 -89.50(10)
Fe2 P2 C7 P1 40.44(10)
C14 P1 C8 C13 42.50(17)
C7 P1 C8 C13 -67.64(17)
Fe1 P1 C8 C13 171.05(13)
C14 P1 C8 C9 -137.86(16)
C7 P1 C8 C9 112.00(16)
Fe1 P1 C8 C9 -9.31(18)
C13 C8 C9 C10 -0.2(3)
P1 C8 C9 C10 -179.84(15)
C8 C9 C10 C11 0.1(3)
C9 C10 C11 C12 0.3(3)
C10 C11 C12 C13 -0.5(3)
C11 C12 C13 C8 0.4(3)
C9 C8 C13 C12 0.0(3)
P1 C8 C13 C12 179.60(15)
C8 P1 C14 C19 -117.07(16)
C7 P1 C14 C19 -10.94(18)
Fe1 P1 C14 C19 113.37(15)
C8 P1 C14 C15 66.00(15)
C7 P1 C14 C15 172.13(14)
Fe1 P1 C14 C15 -63.56(15)
C19 C14 C15 C16 0.8(3)
P1 C14 C15 C16 177.96(15)
C14 C15 C16 C17 -1.5(3)
C15 C16 C17 C18 0.8(3)
C16 C17 C18 C19 0.7(3)
C15 C14 C19 C18 0.6(3)
P1 C14 C19 C18 -176.25(15)
C17 C18 C19 C14 -1.4(3)
C26 P2 C20 C25 32.49(16)
C7 P2 C20 C25 -74.84(15)
Fe2 P2 C20 C25 159.70(12)
C26 P2 C20 C21 -152.13(15)
C7 P2 C20 C21 100.54(15)
Fe2 P2 C20 C21 -24.92(17)
C25 C20 C21 C22 -0.2(3)
P2 C20 C21 C22 -175.58(15)
C20 C21 C22 C23 -0.6(3)
C21 C22 C23 C24 0.9(3)
C22 C23 C24 C25 -0.4(3)
C23 C24 C25 C20 -0.4(3)
C21 C20 C25 C24 0.7(3)
P2 C20 C25 C24 176.23(15)
C20 P2 C26 C31 -103.12(17)
C7 P2 C26 C31 1.60(19)
Fe2 P2 C26 C31 126.29(15)
C20 P2 C26 C27 76.06(16)
C7 P2 C26 C27 -179.22(14)
Fe2 P2 C26 C27 -54.53(16)
C31 C26 C27 C28 -0.4(3)
P2 C26 C27 C28 -179.62(16)
C26 C27 C28 C29 -0.6(3)
C27 C28 C29 C30 1.0(3)
C28 C29 C30 C31 -0.5(3)
C27 C26 C31 C30 0.9(3)
P2 C26 C31 C30 -179.95(15)
C29 C30 C31 C26 -0.4(3)
